data_1511651
loop_
_publ_author_name
'Kuz'ma, Yu.B.'
'Zavalii, P.Yu.'
'Gubich, I.B.'

_publ_section_title
;
 Boride Ho20 (Fe4 B4)17 - a new member of incommensurate structures
;
_journal_name_full 'Izvestiya Akademii Nauk SSSR, Neorganicheskie Materialy'
_journal_page_first 289
_journal_page_last 290
_journal_volume 29
_journal_year 1993
_chemical_formula_sum 'B68 Fe68 Ho20'
_chemical_name_systematic 'Ho20 (Fe4 B4)17'
_space_group_IT_number 116
_symmetry_space_group_name_Hall 'P -4 -2c'
_symmetry_space_group_name_H-M 'P -4 c 2'
_cell_angle_alpha 90
_cell_angle_beta 90
_cell_angle_gamma 90
_cell_formula_units_Z 2
_cell_length_a 6.983
_cell_length_b 6.983
_cell_length_c 66.67
_cell_volume 3250.982
_citation_journal_id_ASTM IVNMAW
_cod_data_source_file boron4-x_304.cif
_cod_data_source_block B68Fe68Ho20
_cod_original_cell_volume 3250.981
_cod_database_code 1511651

loop_
_symmetry_equiv_pos_as_xyz
x,y,z
y,-x,-z
-x,-y,z
-y,x,-z
-x,y,z+1/2
y,x,-z+1/2
x,-y,z+1/2
-y,-x,-z+1/2

loop_
_atom_site_label
_atom_site_type_symbol
_atom_site_fract_x
_atom_site_fract_y
_atom_site_fract_z
_atom_site_occupancy
_atom_site_U_iso_or_equiv
B2 B 0.3209 0.8209 0.1106 1 0.0
Ho5 Ho 0 0 0.2 1 0.0
B5 B 0.3209 0.8209 0.2871 1 0.0
B17 B 0.3209 0.8209 0.993 1 0.0
Fe12 Fe 0.3755 0.8755 0.6696 1 0.0
B14 B 0.3209 0.8209 0.8165 1 0.0
B7 B 0.3209 0.8209 0.4047 1 0.0
Ho11 Ho 0.5 0.5 0.225 1 0.0
B10 B 0.3209 0.8209 0.5812 1 0.0
Ho10 Ho 0.5 0.5 0.175 1 0.0
B4 B 0.3209 0.8209 0.2282 1 0.0
B13 B 0.3209 0.8209 0.7577 1 0.0
Fe13 Fe 0.3755 0.8755 0.7284 1 0.0
Ho6 Ho 0 0 0.25 1 0.0
Ho4 Ho 0 0 0.15 1 0.0
Fe16 Fe 0.3755 0.8755 0.9049 1 0.0
B11 B 0.3209 0.8209 0.64 1 0.0
B12 B 0.3209 0.8209 0.6988 1 0.0
Fe6 Fe 0.3755 0.8755 0.3166 1 0.0
Fe4 Fe 0.3755 0.8755 0.199 1 0.0
B16 B 0.3209 0.8209 0.9341 1 0.0
Fe11 Fe 0.3755 0.8755 0.6108 1 0.0
Ho1 Ho 0 0 0 1 0.0
B3 B 0.3209 0.8209 0.1694 1 0.0
Fe1 Fe 0.3755 0.8755 0.02257 1 0.0
Ho2 Ho 0 0 0.05 1 0.0
Ho9 Ho 0.5 0.5 0.125 1 0.0
B9 B 0.3209 0.8209 0.5224 1 0.0
B15 B 0.3209 0.8209 0.8753 1 0.0
Fe17 Fe 0.3755 0.8755 0.9637 1 0.0
B8 B 0.3209 0.8209 0.4635 1 0.0
Fe3 Fe 0.3755 0.8755 0.1402 1 0.0
Fe10 Fe 0.3755 0.8755 0.5519 1 0.0
Fe2 Fe 0.3755 0.8755 0.0814 1 0.0
Ho7 Ho 0.5 0.5 0.025 1 0.0
B1 B 0.3209 0.8209 0.0518 1 0.0
Fe8 Fe 0.3755 0.8755 0.4343 1 0.0
B6 B 0.3209 0.8209 0.3459 1 0.0
Fe5 Fe 0.3755 0.8755 0.2578 1 0.0
Ho8 Ho 0.5 0.5 0.075 1 0.0
Ho3 Ho 0 0 0.1 1 0.0
Fe14 Fe 0.3755 0.8755 0.7872 1 0.0
Fe7 Fe 0.3755 0.8755 0.3733 1 0.0
Fe15 Fe 0.3755 0.8755 0.8461 1 0.0
Fe9 Fe 0.3755 0.8755 0.4931 1 0.0
